data_7100815
loop_
_publ_author_name
'J. Sanders'
'Thibaut Jarrosson'
'Sofia I. Pascu'
'Lok Tong'

_publ_section_title
;
Large-scale synthesis of alkyne-linked tripodal
porphyrins via palladium-mediated coupling conditions
;
_journal_name_full 'Chemical Communications'
_journal_paper_doi 10.1039/b515902d
_journal_year 2006
_chemical_absolute_configuration .
_chemical_formula_moiety ' C218 H234 N12 O3 Zn3 '
_chemical_formula_sum 'C218 H234 N12 O3 Zn3'
_chemical_formula_weight 3218.48
_space_group_IT_number 14
_symmetry_cell_setting monoclinic
_symmetry_space_group_name_Hall '-P 2ybc'
_symmetry_space_group_name_H-M 'P 1 21/c 1'
_cell_angle_alpha 90
_cell_angle_beta 92.5(1)
_cell_angle_gamma 90
_cell_formula_units_Z 4
_cell_length_a 45.66(5)
_cell_length_b 14.605(15)
_cell_length_c 30.04(3)
_cell_measurement_temperature 150
_cell_volume 20014(36)
_diffrn_ambient_temperature 150
_exptl_crystal_density_diffrn 1.067
_cod_depositor_comments
;
The following automatic conversions were performed:
'_symmetry_cell_setting' value 'Monoclinic' changed to 'monoclinic'
according to '/home/saulius/struct/CIF-dictionaries/cif_core.dic'
dictionary named 'cif_core.dic' version 2.4.1 from 2010-06-29.

Automatic conversion script
Id: cif_fix_enum 1527 2010-12-29 10:47:43Z saulius 
;
_cod_original_sg_symbol_H-M 'P 21/c'
_cod_original_formula_sum ' C218 H234 N12 O3 Zn3 '
_cod_database_code 7100815

loop_
_symmetry_equiv_pos_as_xyz
x,y,z
-x,-y,-z
-x,y+1/2,-z+1/2
x,-y+1/2,z+1/2

loop_
_atom_site_label
_atom_site_type_symbol
_atom_site_fract_x
_atom_site_fract_y
_atom_site_fract_z
_atom_site_U_iso_or_equiv
_atom_site_occupancy
_atom_site_adp_type
_atom_site_refinement_flags_posn
_atom_site_refinement_flags_adp
_atom_site_refinement_flags_occupancy
_atom_site_disorder_assembly
_atom_site_disorder_group
_atom_site_attached_hydrogens
Zn1 Zn 0.54696(5) 0.34005(14) 0.59474(9) 0.0780 1.0000 Uani . . . . . .
Zn2 Zn 0.75142(4) 0.46396(13) 0.13724(7) 0.0508 1.0000 Uani . . . . . .
Zn3 Zn 0.89930(4) -0.46897(12) 0.20300(6) 0.0454 1.0000 Uani . . . . . .
N1 N 0.5895(3) 0.3634(9) 0.5791(5) 0.0654 1.0000 Uani . . . . . .
N2 N 0.5401(3) 0.4774(10) 0.5992(5) 0.0736 1.0000 Uani . . . . . .
N3 N 0.5045(3) 0.3186(10) 0.6144(6) 0.0985 1.0000 Uani . . . . . .
N4 N 0.5548(3) 0.2050(11) 0.5970(7) 0.1136 1.0000 Uani . . . . . .
N5 N 0.7217(3) 0.4364(8) 0.1883(4) 0.0538 1.0000 Uani . . . . . .
N6 N 0.7530(3) 0.6000(8) 0.1593(4) 0.0521 1.0000 Uani . . . . . .
N7 N 0.7735(2) 0.5039(8) 0.0796(4) 0.0402 1.0000 Uani . . . . . .
N8 N 0.7386(3) 0.3459(8) 0.1050(5) 0.0541 1.0000 Uani . . . . . .
N9 N 0.9097(2) -0.3620(7) 0.2441(4) 0.0358 1.0000 Uani . . . . . .
N10 N 0.9323(2) -0.4292(7) 0.1581(4) 0.0430 1.0000 Uani . . . . . .
N11 N 0.8969(3) -0.5926(8) 0.1689(4) 0.0446 1.0000 Uani . . . . . .
N12 N 0.8747(2) -0.5240(8) 0.2551(4) 0.0397 1.0000 Uani . . . . . .
O1 O 0.7898(2) 0.4132(7) 0.1678(4) 0.067(3) 1.0000 Uiso . . . . . .
O2 O 0.8619(2) -0.4098(7) 0.1708(3) 0.053(3) 1.0000 Uiso . . . . . .
O5 O 0.8393(2) 0.4587(8) 0.1110(4) 0.079(4) 1.0000 Uiso . . . . . .
C1 C 0.6084(4) 0.2039(13) 0.5796(6) 0.071(6) 1.0000 Uiso . . . . . .
C2 C 0.6105(4) 0.2983(14) 0.5718(6) 0.073(6) 1.0000 Uiso . . . . . .
C3 C 0.6387(4) 0.3396(13) 0.5556(6) 0.072(6) 1.0000 Uiso . . . . . .
C4 C 0.6335(4) 0.4306(12) 0.5532(6) 0.070(6) 1.0000 Uiso . . . . . .
C5 C 0.6027(4) 0.4460(13) 0.5683(6) 0.065(5) 1.0000 Uiso . . . . . .
C6 C 0.5895(4) 0.5320(13) 0.5752(5) 0.067(5) 1.0000 Uiso . . . . . .
C7 C 0.5601(4) 0.5467(13) 0.5914(6) 0.070(6) 1.0000 Uiso . . . . . .
C8 C 0.5472(4) 0.6340(13) 0.6006(6) 0.082(6) 1.0000 Uiso . . . . . .
C9 C 0.5186(5) 0.6147(14) 0.6166(7) 0.092(7) 1.0000 Uiso . . . . . .
C10 C 0.5152(4) 0.5177(14) 0.6157(6) 0.077(6) 1.0000 Uiso . . . . . .
C11 C 0.4878(4) 0.4746(15) 0.6252(6) 0.089(6) 1.0000 Uiso . . . . . .
C12 C 0.4840(5) 0.3817(15) 0.6246(6) 0.079(6) 1.0000 Uiso . . . . . .
C13 C 0.4558(4) 0.3372(15) 0.6346(7) 0.097(7) 1.0000 Uiso . . . . . .
C14 C 0.4599(4) 0.2479(14) 0.6327(7) 0.093(7) 1.0000 Uiso . . . . . .
C15 C 0.4905(6) 0.2380(18) 0.6202(8) 0.114(8) 1.0000 Uiso . . . . . .
C16 C 0.5032(4) 0.1546(18) 0.6153(9) 0.152(10) 1.0000 Uiso . . . . . .
C17 C 0.5348(6) 0.138(2) 0.6031(8) 0.136(9) 1.0000 Uiso . . . . . .
C18 C 0.5487(7) 0.046(2) 0.6001(9) 0.162(10) 1.0000 Uiso . . . . . .
C19 C 0.5781(6) 0.0604(17) 0.5932(8) 0.129(9) 1.0000 Uiso . . . . . .
C20 C 0.5816(5) 0.1618(15) 0.5904(6) 0.089(6) 1.0000 Uiso . . . . . .
C21 C 0.7072(3) 0.2816(11) 0.1656(5) 0.049(5) 1.0000 Uiso . . . . . .
C22 C 0.7069(3) 0.3559(11) 0.1958(5) 0.044(5) 1.0000 Uiso . . . . . .
C23 C 0.6900(3) 0.3598(12) 0.2373(6) 0.061(5) 1.0000 Uiso . . . . . .
C24 C 0.6931(3) 0.4455(11) 0.2539(5) 0.060(5) 1.0000 Uiso . . . . . .
C25 C 0.7135(4) 0.4936(12) 0.2240(6) 0.058(5) 1.0000 Uiso . . . . . .
C26 C 0.7215(3) 0.5856(10) 0.2278(5) 0.039(4) 1.0000 Uiso . . . . . .
C27 C 0.7391(3) 0.6334(11) 0.1984(6) 0.048(5) 1.0000 Uiso . . . . . .
C28 C 0.7483(3) 0.7311(10) 0.2033(5) 0.048(5) 1.0000 Uiso . . . . . .
C29 C 0.7665(3) 0.7494(10) 0.1678(5) 0.046(5) 1.0000 Uiso . . . . . .
C30 C 0.7689(3) 0.6698(11) 0.1390(5) 0.040(4) 1.0000 Uiso . . . . . .
C31 C 0.7854(3) 0.6642(10) 0.1000(5) 0.040(4) 1.0000 Uiso . . . . . .
C32 C 0.7871(3) 0.5873(12) 0.0717(5) 0.042(4) 1.0000 Uiso . . . . . .
C33 C 0.8037(3) 0.5825(11) 0.0294(5) 0.047(5) 1.0000 Uiso . . . . . .
C34 C 0.7996(3) 0.4981(10) 0.0116(5) 0.041(5) 1.0000 Uiso . . . . . .
C35 C 0.7804(3) 0.4519(11) 0.0426(6) 0.044(4) 1.0000 Uiso . . . . . .
C36 C 0.7696(3) 0.3601(10) 0.0353(5) 0.047(5) 1.0000 Uiso . . . . . .
C37 C 0.7493(3) 0.3145(10) 0.0644(5) 0.040(5) 1.0000 Uiso . . . . . .
C38 C 0.7362(3) 0.2257(10) 0.0555(5) 0.039(4) 1.0000 Uiso . . . . . .
C39 C 0.7199(3) 0.2061(10) 0.0929(5) 0.048(5) 1.0000 Uiso . . . . . .
C40 C 0.7210(3) 0.2801(11) 0.1245(5) 0.042(4) 1.0000 Uiso . . . . . .
C41 C 0.8769(3) -0.3963(10) 0.3093(5) 0.042(4) 1.0000 Uiso . . . . . .
C42 C 0.8982(3) -0.3440(10) 0.2851(6) 0.039(4) 1.0000 Uiso . . . . . .
C43 C 0.9109(3) -0.2617(10) 0.3027(5) 0.049(5) 1.0000 Uiso . . . . . .
C44 C 0.9312(3) -0.2347(10) 0.2711(5) 0.043(4) 1.0000 Uiso . . . . . .
C45 C 0.9303(3) -0.2938(11) 0.2339(5) 0.043(4) 1.0000 Uiso . . . . . .
C46 C 0.9481(3) -0.2888(10) 0.1944(5) 0.037(4) 1.0000 Uiso . . . . . .
C47 C 0.9488(3) -0.3495(12) 0.1602(5) 0.047(5) 1.0000 Uiso . . . . . .
C48 C 0.9678(3) -0.3442(11) 0.1205(5) 0.045(4) 1.0000 Uiso . . . . . .
C49 C 0.9635(3) -0.4181(10) 0.0950(5) 0.041(4) 1.0000 Uiso . . . . . .
C50 C 0.9406(3) -0.4728(11) 0.1183(5) 0.039(4) 1.0000 Uiso . . . . . .
C51 C 0.9289(3) -0.5560(11) 0.1022(5) 0.050(5) 1.0000 Uiso . . . . . .
C52 C 0.9085(3) -0.6118(11) 0.1268(6) 0.048(5) 1.0000 Uiso . . . . . .
C53 C 0.8974(3) -0.6981(10) 0.1125(5) 0.045(4) 1.0000 Uiso . . . . . .
C54 C 0.8803(3) -0.7320(10) 0.1469(5) 0.046(5) 1.0000 Uiso . . . . . .
C55 C 0.8789(3) -0.6665(11) 0.1828(5) 0.041(4) 1.0000 Uiso . . . . . .
C56 C 0.8635(3) -0.6760(10) 0.2231(5) 0.036(4) 1.0000 Uiso . . . . . .
C57 C 0.8605(3) -0.6103(11) 0.2560(5) 0.044(5) 1.0000 Uiso . . . . . .
C58 C 0.8425(3) -0.6162(11) 0.2978(5) 0.048(5) 1.0000 Uiso . . . . . .
C59 C 0.8449(3) -0.5372(11) 0.3209(5) 0.047(4) 1.0000 Uiso . . . . . .
C60 C 0.8659(3) -0.4805(11) 0.2942(5) 0.038(4) 1.0000 Uiso . . . . . .
C61 C 0.6348(3) 0.1426(11) 0.5787(6) 0.055(5) 1.0000 Uiso . . . . . .
C62 C 0.6424(4) 0.1055(11) 0.6184(6) 0.061(5) 1.0000 Uiso . . . . . .
C63 C 0.6666(4) 0.0450(13) 0.6202(6) 0.078(6) 1.0000 Uiso . . . . . .
C64 C 0.6825(4) 0.0294(12) 0.5820(6) 0.070(5) 1.0000 Uiso . . . . . .
C65 C 0.6766(4) 0.0644(11) 0.5412(6) 0.064(5) 1.0000 Uiso . . . . . .
C66 C 0.6504(4) 0.1235(12) 0.5396(6) 0.069(6) 1.0000 Uiso . . . . . .
C67 C 0.6916(4) 0.0424(12) 0.5006(6) 0.064(5) 1.0000 Uiso . . . . . .
C68 C 0.7049(4) 0.0207(12) 0.4673(6) 0.062(5) 1.0000 Uiso . . . . . .
C69 C 0.8649(3) -0.3587(10) 0.3525(5) 0.042(4) 1.0000 Uiso . . . . . .
C70 C 0.8779(4) -0.3796(11) 0.3920(6) 0.064(5) 1.0000 Uiso . . . . . .
C71 C 0.8687(4) -0.3377(13) 0.4321(6) 0.075(6) 1.0000 Uiso . . . . . .
C72 C 0.8455(3) -0.2746(11) 0.4324(6) 0.057(5) 1.0000 Uiso . . . . . .
C73 C 0.8324(3) -0.2555(10) 0.3943(5) 0.049(5) 1.0000 Uiso . . . . . .
C74 C 0.8419(3) -0.2958(10) 0.3536(5) 0.041(4) 1.0000 Uiso . . . . . .
C75 C 0.8086(4) -0.1916(11) 0.3926(5) 0.060(5) 1.0000 Uiso . . . . . .
C76 C 0.7872(4) -0.1411(11) 0.3908(5) 0.056(5) 1.0000 Uiso . . . . . .
C77 C 0.6902(3) 0.1958(11) 0.1810(5) 0.053(5) 1.0000 Uiso . . . . . .
C78 C 0.6644(4) 0.1685(11) 0.1637(5) 0.059(5) 1.0000 Uiso . . . . . .
C79 C 0.6487(4) 0.0935(13) 0.1805(6) 0.072(6) 1.0000 Uiso . . . . . .
C80 C 0.6598(4) 0.0479(12) 0.2152(6) 0.066(5) 1.0000 Uiso . . . . . .
C81 C 0.6852(3) 0.0711(11) 0.2349(5) 0.054(5) 1.0000 Uiso . . . . . .
C82 C 0.7001(3) 0.1487(11) 0.2176(6) 0.060(5) 1.0000 Uiso . . . . . .
C83 C 0.6971(4) 0.0239(12) 0.2727(6) 0.061(5) 1.0000 Uiso . . . . . .
C84 C 0.7092(4) -0.0027(11) 0.3055(6) 0.065(5) 1.0000 Uiso . . . . . .
C85 C 0.7218(3) -0.0232(11) 0.3463(5) 0.055(5) 1.0000 Uiso . . . . . .
C86 C 0.7490(4) -0.0735(12) 0.3480(6) 0.069(6) 1.0000 Uiso . . . . . .
C87 C 0.7602(3) -0.0865(11) 0.3872(6) 0.055(5) 1.0000 Uiso . . . . . .
C88 C 0.7472(3) -0.0573(11) 0.4284(5) 0.061(5) 1.0000 Uiso . . . . . .
C89 C 0.7191(3) -0.0085(11) 0.4265(6) 0.057(5) 1.0000 Uiso . . . . . .
C90 C 0.7077(3) 0.0032(10) 0.3858(6) 0.056(5) 1.0000 Uiso . . . . . .
C91 C 0.8493(2) -0.7686(8) 0.2324(4) 0.054(4) 1.0000 Uiso . . . . . .
C92 C 0.8271(2) -0.8006(8) 0.2075(4) 0.047(3) 1.0000 Uiso . . . . . .
C93 C 0.8148(2) -0.8896(8) 0.2186(4) 0.046(3) 1.0000 Uiso . . . . . .
C94 C 0.8254(2) -0.9401(7) 0.2543(3) 0.046(3) 1.0000 Uiso . . . . . .
C95 C 0.8489(2) -0.9090(8) 0.2788(4) 0.061(4) 1.0000 Uiso . . . . . .
C96 C 0.8601(2) -0.8187(7) 0.2682(4) 0.051(3) 1.0000 Uiso . . . . . .
C97 C 0.9397(3) -0.5892(8) 0.0571(4) 0.049(4) 1.0000 Uiso . . . . . .
C98 C 0.9364(3) -0.5304(9) 0.0217(4) 0.051(4) 1.0000 Uiso . . . . . .
C99 C 0.9468(3) -0.5550(9) -0.0203(5) 0.057(4) 1.0000 Uiso . . . . . .
C100 C 0.9605(3) -0.6443(9) -0.0266(5) 0.057(4) 1.0000 Uiso . . . . . .
C101 C 0.9627(3) -0.7025(9) 0.0103(4) 0.053(4) 1.0000 Uiso D . . . . .
C102 C 0.9527(3) -0.6735(9) 0.0516(4) 0.050(4) 1.0000 Uiso . . . . . .
C103 C 0.96728(19) -0.2038(6) 0.1906(3) 0.041(2) 1.0000 Uiso . . . . . .
C104 C 0.9546(3) -0.1184(9) 0.1888(3) 0.059(2) 1.0000 Uiso . . . . . .
C105 C 0.97226(19) -0.0386(7) 0.1859(3) 0.056(2) 1.0000 Uiso D . . . . .
C106 C 1.00211(19) -0.0452(7) 0.1850(4) 0.054(2) 1.0000 Uiso . . . . . .
C107 C 1.0158(2) -0.1334(8) 0.1863(3) 0.056(2) 1.0000 Uiso . . . . . .
C108 C 0.9978(3) -0.2121(8) 0.1905(3) 0.044(2) 1.0000 Uiso . . . . . .
C109 C 0.7819(3) 0.3118(9) -0.0050(5) 0.039(4) 1.0000 Uiso . . . . . .
C110 C 0.8121(3) 0.2894(10) -0.0067(5) 0.049(5) 1.0000 Uiso . . . . . .
C111 C 0.8251(3) 0.2473(10) -0.0438(5) 0.041(4) 1.0000 Uiso . . . . . .
C112 C 0.8081(3) 0.2274(10) -0.0788(5) 0.044(4) 1.0000 Uiso . . . . . .
C113 C 0.7775(3) 0.2460(9) -0.0784(5) 0.047(5) 1.0000 Uiso D . . . . .
C114 C 0.7654(3) 0.2897(9) -0.0403(5) 0.035(4) 1.0000 Uiso . . . . . .
C115 C 0.8027(3) 0.7467(10) 0.0834(5) 0.043(4) 1.0000 Uiso . . . . . .
C116 C 0.8329(3) 0.7516(11) 0.0873(5) 0.055(5) 1.0000 Uiso . . . . . .
C117 C 0.8494(3) 0.8265(11) 0.0714(5) 0.050(5) 1.0000 Uiso . . . . . .
C118 C 0.8344(3) 0.8934(10) 0.0486(5) 0.048(5) 1.0000 Uiso . . . . . .
C119 C 0.8048(3) 0.8914(11) 0.0441(5) 0.048(5) 1.0000 Uiso . . . . . .
C120 C 0.7884(3) 0.8170(11) 0.0615(5) 0.047(5) 1.0000 Uiso . . . . . .
C121 C 0.7074(3) 0.6333(11) 0.2685(6) 0.054(5) 1.0000 Uiso . . . . . .
C122 C 0.6815(3) 0.6848(10) 0.2613(5) 0.050(5) 1.0000 Uiso . . . . . .
C123 C 0.6662(3) 0.7231(11) 0.2979(6) 0.061(5) 1.0000 Uiso . . . . . .
C124 C 0.6763(3) 0.7124(11) 0.3401(6) 0.057(5) 1.0000 Uiso . . . . . .
C125 C 0.7024(3) 0.6637(11) 0.3475(5) 0.057(5) 1.0000 Uiso . . . . . .
C126 C 0.7170(3) 0.6249(11) 0.3100(6) 0.057(5) 1.0000 Uiso . . . . . .
C127 C 0.6062(2) 0.6154(8) 0.5622(4) 0.059(4) 1.0000 Uiso . . . . . .
C128 C 0.5980(2) 0.6744(8) 0.5305(4) 0.058(3) 1.0000 Uiso . . . . . .
C129 C 0.6148(2) 0.7535(8) 0.5196(4) 0.060(3) 1.0000 Uiso . . . . . .
C130 C 0.6416(2) 0.7688(7) 0.5397(3) 0.050(3) 1.0000 Uiso . . . . . .
C131 C 0.6500(2) 0.7065(8) 0.5741(4) 0.055(4) 1.0000 Uiso . . . . . .
C132 C 0.6317(2) 0.6300(7) 0.5849(4) 0.059(3) 1.0000 Uiso . . . . . .
C133 C 0.4596(3) 0.5305(8) 0.6408(4) 0.097(4) 1.0000 Uiso . . . . . .
C134 C 0.4406(3) 0.5411(9) 0.6085(4) 0.106(4) 1.0000 Uiso . . . . . .
C135 C 0.4117(3) 0.5799(9) 0.6237(5) 0.152(4) 1.0000 Uiso D . . . . .
C136 C 0.4080(3) 0.5983(9) 0.6663(5) 0.128(4) 1.0000 Uiso . . . . . .
C137 C 0.4270(3) 0.5875(9) 0.7006(4) 0.126(4) 1.0000 Uiso D . . . . .
C138 C 0.4579(3) 0.5470(9) 0.6855(4) 0.108(4) 1.0000 Uiso . . . . . .
C139 C 0.48544(19) 0.0670(6) 0.6235(3) 0.212(2) 1.0000 Uiso D U . . . .
C140 C 0.4822(3) 0.0167(9) 0.5842(3) 0.212(2) 1.0000 Uiso D U . . . .
C141 C 0.46635(19) -0.0683(7) 0.5857(3) 0.212(2) 1.0000 Uiso D U . . . .
C142 C 0.45418(19) -0.0985(7) 0.6261(4) 0.212(2) 1.0000 Uiso D U . . . .
C143 C 0.4573(2) -0.0458(8) 0.6646(3) 0.212(2) 1.0000 Uiso D U . . . .
C144 C 0.4740(3) 0.0389(8) 0.6634(3) 0.212(2) 1.0000 Uiso D U . . . .
C200 C 0.8575(3) -0.9629(12) 0.3189(5) 0.058(5) 1.0000 Uiso . . . . . .
C201 C 0.8866(4) -0.9323(12) 0.3353(6) 0.074(6) 1.0000 Uiso . . . . . .
C202 C 0.8346(4) -0.9546(12) 0.3575(6) 0.079(6) 1.0000 Uiso . . . . . .
C203 C 0.8604(4) -1.0641(13) 0.3060(6) 0.090(6) 1.0000 Uiso . . . . . .
C204 C 0.7918(3) -0.9334(11) 0.1889(5) 0.058(5) 1.0000 Uiso . . . . . .
C205 C 0.7759(4) -0.8600(12) 0.1613(6) 0.068(5) 1.0000 Uiso . . . . . .
C206 C 0.8069(4) -1.0001(12) 0.1568(6) 0.074(6) 1.0000 Uiso . . . . . .
C207 C 0.7684(4) -0.9869(11) 0.2180(6) 0.070(5) 1.0000 Uiso . . . . . .
C208 C 0.9457(3) -0.4906(10) -0.0589(5) 0.053(5) 1.0000 Uiso . . . . . .
C209 C 0.9693(4) -0.4133(13) -0.0533(6) 0.081(6) 1.0000 Uiso . . . . . .
C210 C 0.9153(4) -0.4456(11) -0.0605(6) 0.070(5) 1.0000 Uiso . . . . . .
C211 C 0.9533(3) -0.5311(11) -0.1053(5) 0.063(5) 1.0000 Uiso . . . . . .
C212 C 0.9756(2) -0.8006(8) 0.0029(4) 0.070(4) 1.0000 Uiso D U . . . .
C213 C 0.9947(5) -0.8275(16) 0.0440(8) 0.069(4) 0.5000 Uiso D U . . . .
C214 C 0.9511(5) -0.8703(14) -0.0011(9) 0.069(4) 0.5000 Uiso D U . . . .
C215 C 0.9960(5) -0.8050(15) -0.0381(8) 0.069(4) 0.5000 Uiso D U . . . .
C413 C 1.0083(4) -0.8009(15) 0.0108(9) 0.072(4) 0.5000 Uiso D U . . . .
C414 C 0.9604(5) -0.8697(14) 0.0332(8) 0.070(4) 0.5000 Uiso D U . . . .
C415 C 0.9701(6) -0.8307(16) -0.0461(7) 0.071(4) 0.5000 Uiso D U . . . .
C216 C 1.0486(3) -0.1421(11) 0.1892(5) 0.058(5) 1.0000 Uiso . . . . . .
C217 C 1.0600(4) -0.2320(12) 0.1679(6) 0.076(6) 1.0000 Uiso . . . . . .
C218 C 1.0653(4) -0.0635(11) 0.1666(5) 0.067(5) 1.0000 Uiso . . . . . .
C219 C 1.0554(4) -0.1406(13) 0.2394(7) 0.086(6) 1.0000 Uiso . . . . . .
C220 C 0.9560(2) 0.0565(7) 0.1833(3) 0.070(4) 1.0000 Uiso D U . . . .
C221 C 0.9778(5) 0.1359(14) 0.1899(9) 0.070(4) 0.5000 Uiso D U . . . .
C222 C 0.9315(5) 0.0630(15) 0.2191(8) 0.070(4) 0.5000 Uiso D U . . . .
C223 C 0.9418(5) 0.0666(15) 0.1377(7) 0.070(4) 0.5000 Uiso D U . . . .
C421 C 0.9774(5) 0.1334(14) 0.1701(9) 0.070(4) 0.5000 Uiso D U . . . .
C422 C 0.9423(5) 0.0799(15) 0.2288(7) 0.070(4) 0.5000 Uiso D U . . . .
C423 C 0.9318(5) 0.0520(15) 0.1487(8) 0.070(4) 0.5000 Uiso D U . . . .
C224 C 0.8586(3) 0.2269(11) -0.0452(5) 0.054(5) 1.0000 Uiso . . . . . .
C225 C 0.8696(4) 0.1767(11) -0.0869(6) 0.066(5) 1.0000 Uiso . . . . . .
C226 C 0.8666(4) 0.1682(13) -0.0034(6) 0.081(6) 1.0000 Uiso . . . . . .
C227 C 0.8750(4) 0.3195(12) -0.0407(6) 0.075(6) 1.0000 Uiso . . . . . .
C228 C 0.7597(2) 0.2244(7) -0.1191(4) 0.058(3) 1.0000 Uiso D U . . . .
C229 C 0.7682(3) 0.2907(9) -0.1570(5) 0.059(3) 1.0000 Uiso D U . . . .
C230 C 0.7265(3) 0.2334(10) -0.1092(5) 0.059(3) 1.0000 Uiso D U . . . .
C231 C 0.7657(3) 0.1250(9) -0.1345(5) 0.058(3) 1.0000 Uiso D U . . . .
C232 C 0.6356(3) 0.7737(11) 0.2914(5) 0.058(5) 1.0000 Uiso . . . . . .
C233 C 0.6303(4) 0.7920(12) 0.2439(6) 0.076(6) 1.0000 Uiso . . . . . .
C234 C 0.6348(4) 0.8657(11) 0.3184(6) 0.066(5) 1.0000 Uiso . . . . . .
C235 C 0.6120(4) 0.7120(12) 0.3118(6) 0.080(6) 1.0000 Uiso . . . . . .
C236 C 0.7134(3) 0.6498(11) 0.3927(5) 0.056(5) 1.0000 Uiso . . . . . .
C237 C 0.7030(4) 0.7254(14) 0.4269(7) 0.097(7) 1.0000 Uiso . . . . . .
C238 C 0.7035(4) 0.5578(12) 0.4117(6) 0.082(6) 1.0000 Uiso . . . . . .
C239 C 0.7475(4) 0.6516(13) 0.3921(6) 0.083(6) 1.0000 Uiso . . . . . .
C240 C 0.7906(3) 0.9683(11) 0.0172(5) 0.050(5) 1.0000 Uiso . . . . . .
C241 C 0.8021(3) 0.9693(12) -0.0306(6) 0.068(5) 1.0000 Uiso . . . . . .
C242 C 0.7962(4) 1.0628(12) 0.0382(6) 0.073(6) 1.0000 Uiso . . . . . .
C243 C 0.7565(4) 0.9601(12) 0.0172(6) 0.074(5) 1.0000 Uiso . . . . . .
C244 C 0.8827(3) 0.8260(10) 0.0771(5) 0.047(4) 1.0000 Uiso . . . . . .
C245 C 0.8979(4) 0.9146(12) 0.0571(6) 0.076(6) 1.0000 Uiso . . . . . .
C246 C 0.8887(4) 0.8195(13) 0.1261(6) 0.087(6) 1.0000 Uiso . . . . . .
C247 C 0.8971(4) 0.7427(12) 0.0528(6) 0.080(6) 1.0000 Uiso . . . . . .
C248 C 0.6785(4) 0.7256(13) 0.5960(6) 0.075(6) 1.0000 Uiso . . . . . .
C249 C 0.6908(5) 0.6411(15) 0.6184(7) 0.114(8) 1.0000 Uiso . . . . . .
C250 C 0.7034(4) 0.7633(13) 0.5636(6) 0.085(6) 1.0000 Uiso . . . . . .
C251 C 0.6724(5) 0.8003(15) 0.6327(7) 0.106(7) 1.0000 Uiso . . . . . .
C252 C 0.6043(4) 0.8167(11) 0.4834(6) 0.064(5) 1.0000 Uiso . . . . . .
C253 C 0.6044(4) 0.7692(14) 0.4387(7) 0.101(7) 1.0000 Uiso . . . . . .
C254 C 0.6238(4) 0.9057(15) 0.4781(7) 0.101(7) 1.0000 Uiso . . . . . .
C255 C 0.5726(4) 0.8511(14) 0.4962(7) 0.099(7) 1.0000 Uiso . . . . . .
C256 C 0.4237(4) 0.6010(13) 0.7530(7) 0.232(9) 1.0000 Uiso D U . . . .
C257 C 0.4531(6) 0.621(2) 0.7743(9) 0.232(9) 1.0000 Uiso D U . . . .
C258 C 0.4109(6) 0.5141(19) 0.7742(9) 0.232(9) 1.0000 Uiso D U . . . .
C259 C 0.4030(6) 0.6819(19) 0.7632(9) 0.232(9) 1.0000 Uiso D U . . . .
C260 C 0.3884(4) 0.5851(12) 0.5894(6) 0.228(8) 1.0000 Uiso D U . . . .
C261 C 0.3973(6) 0.648(2) 0.5513(9) 0.229(9) 1.0000 Uiso D U . . . .
C262 C 0.3821(6) 0.4900(18) 0.5696(9) 0.229(9) 1.0000 Uiso D U . . . .
C263 C 0.3602(5) 0.622(2) 0.6103(10) 0.229(9) 1.0000 Uiso D U . . . .
C264 C 0.4461(4) -0.0716(17) 0.7071(10) 0.406(18) 1.0000 Uiso D U . . . .
C265 C 0.4501(10) 0.005(3) 0.7410(12) 0.405(18) 1.0000 Uiso D U . . . .
C266 C 0.4132(6) -0.095(3) 0.7041(14) 0.406(18) 1.0000 Uiso D U . . . .
C267 C 0.4627(8) -0.157(3) 0.7243(14) 0.406(18) 1.0000 Uiso D U . . . .
C268 C 0.4604(3) -0.1368(15) 0.5448(8) 0.336(14) 1.0000 Uiso D U . . . .
C269 C 0.4800(8) -0.113(3) 0.5047(10) 0.336(14) 1.0000 Uiso D U . . . .
C270 C 0.4671(8) -0.2367(19) 0.5588(12) 0.337(14) 1.0000 Uiso D U . . . .
C271 C 0.4285(6) -0.131(3) 0.5303(12) 0.336(14) 1.0000 Uiso D U . . . .
C300 C 0.7901(9) 0.431(3) 0.2170(15) 0.262(18) 1.0000 Uiso . . . . . .
C302 C 0.8391(8) -0.362(2) 0.2019(12) 0.212(14) 1.0000 Uiso . . . . . .
H31 H 0.6573 0.3069 0.5481 0.0869 1.0000 Uiso . . . . . .
H41 H 0.6476 0.4786 0.5433 0.0843 1.0000 Uiso . . . . . .
H81 H 0.5564 0.6956 0.5966 0.0985 1.0000 Uiso . . . . . .
H91 H 0.5036 0.6605 0.6265 0.1100 1.0000 Uiso . . . . . .
H131 H 0.4369 0.3690 0.6416 0.1159 1.0000 Uiso . . . . . .
H141 H 0.4453 0.1982 0.6386 0.1111 1.0000 Uiso . . . . . .
H181 H 0.5385 -0.0146 0.6025 0.1948 1.0000 Uiso . . . . . .
H191 H 0.5939 0.0131 0.5906 0.1547 1.0000 Uiso . . . . . .
H231 H 0.6784 0.3088 0.2509 0.0738 1.0000 Uiso . . . . . .
H241 H 0.6835 0.4711 0.2810 0.0723 1.0000 Uiso . . . . . .
H281 H 0.7424 0.7744 0.2275 0.0578 1.0000 Uiso . . . . . .
H291 H 0.7767 0.8091 0.1627 0.0552 1.0000 Uiso . . . . . .
H331 H 0.8159 0.6327 0.0163 0.0562 1.0000 Uiso . . . . . .
H341 H 0.8079 0.4733 -0.0167 0.0496 1.0000 Uiso . . . . . .
H381 H 0.7385 0.1873 0.0282 0.0467 1.0000 Uiso . . . . . .
H391 H 0.7087 0.1480 0.0975 0.0571 1.0000 Uiso . . . . . .
H431 H 0.9062 -0.2308 0.3315 0.0588 1.0000 Uiso . . . . . .
H441 H 0.9446 -0.1808 0.2742 0.0520 1.0000 Uiso . . . . . .
H481 H 0.9818 -0.2933 0.1138 0.0537 1.0000 Uiso . . . . . .
H491 H 0.9735 -0.4334 0.0663 0.0488 1.0000 Uiso . . . . . .
H531 H 0.9013 -0.7285 0.0833 0.0546 1.0000 Uiso . . . . . .
H541 H 0.8703 -0.7930 0.1468 0.0554 1.0000 Uiso . . . . . .
H581 H 0.8306 -0.6703 0.3070 0.0572 1.0000 Uiso . . . . . .
H591 H 0.8350 -0.5204 0.3494 0.0565 1.0000 Uiso . . . . . .
H621 H 0.6311 0.1207 0.6460 0.0736 1.0000 Uiso . . . . . .
H631 H 0.6721 0.0143 0.6488 0.0939 1.0000 Uiso . . . . . .
H641 H 0.6999 -0.0117 0.5846 0.0835 1.0000 Uiso . . . . . .
H661 H 0.6437 0.1499 0.5106 0.0831 1.0000 Uiso . . . . . .
H701 H 0.8942 -0.4253 0.3927 0.0770 1.0000 Uiso . . . . . .
H711 H 0.8788 -0.3534 0.4606 0.0905 1.0000 Uiso . . . . . .
H721 H 0.8391 -0.2448 0.4607 0.0683 1.0000 Uiso . . . . . .
H741 H 0.8319 -0.2786 0.3253 0.0494 1.0000 Uiso . . . . . .
H781 H 0.6561 0.2030 0.1379 0.0711 1.0000 Uiso . . . . . .
H791 H 0.6296 0.0746 0.1669 0.0858 1.0000 Uiso . . . . . .
H801 H 0.6488 -0.0059 0.2270 0.0788 1.0000 Uiso . . . . . .
H821 H 0.7184 0.1698 0.2326 0.0722 1.0000 Uiso . . . . . .
H861 H 0.7586 -0.0972 0.3204 0.0834 1.0000 Uiso . . . . . .
H881 H 0.7569 -0.0699 0.4576 0.0736 1.0000 Uiso . . . . . .
H901 H 0.6880 0.0325 0.3834 0.0669 1.0000 Uiso . . . . . .
H921 H 0.8191 -0.7641 0.1821 0.0563 1.0000 Uiso . . . . . .
H941 H 0.8158 -0.9994 0.2624 0.0558 1.0000 Uiso . . . . . .
H961 H 0.8759 -0.7917 0.2871 0.0617 1.0000 Uiso . . . . . .
H981 H 0.9265 -0.4700 0.0260 0.0609 1.0000 Uiso . . . . . .
H1001 H 0.9681 -0.6635 -0.0564 0.0679 1.0000 Uiso . . . . . .
H1021 H 0.9550 -0.7147 0.0779 0.0598 1.0000 Uiso . . . . . .
H1041 H 0.9328 -0.1125 0.1894 0.0705 1.0000 Uiso . . . . . .
H1061 H 1.0144 0.0114 0.1834 0.0646 1.0000 Uiso . . . . . .
H1081 H 1.0069 -0.2740 0.1933 0.0533 1.0000 Uiso . . . . . .
H1101 H 0.8247 0.3042 0.0195 0.0584 1.0000 Uiso . . . . . .
H1121 H 0.8170 0.1988 -0.1058 0.0532 1.0000 Uiso . . . . . .
H1141 H 0.7440 0.3044 -0.0399 0.0417 1.0000 Uiso . . . . . .
H1161 H 0.8434 0.6997 0.1021 0.0656 1.0000 Uiso . . . . . .
H1181 H 0.8456 0.9451 0.0350 0.0576 1.0000 Uiso . . . . . .
H1201 H 0.7667 0.8154 0.0580 0.0561 1.0000 Uiso . . . . . .
H1221 H 0.6741 0.6941 0.2303 0.0595 1.0000 Uiso . . . . . .
H1241 H 0.6653 0.7390 0.3658 0.0684 1.0000 Uiso . . . . . .
H1261 H 0.7355 0.5895 0.3153 0.0680 1.0000 Uiso . . . . . .
H1281 H 0.5794 0.6625 0.5139 0.0693 1.0000 Uiso . . . . . .
H1301 H 0.6545 0.8209 0.5307 0.0595 1.0000 Uiso . . . . . .
H1321 H 0.6377 0.5870 0.6091 0.0707 1.0000 Uiso . . . . . .
H1341 H 0.4449 0.5251 0.5768 0.1271 1.0000 Uiso . . . . . .
H1361 H 0.3884 0.6237 0.6745 0.1538 1.0000 Uiso . . . . . .
H1381 H 0.4744 0.5349 0.7067 0.1294 1.0000 Uiso . . . . . .
H1401 H 0.4907 0.0394 0.5555 0.2540 1.0000 Uiso . . . . . .
H1421 H 0.4433 -0.1578 0.6272 0.2541 1.0000 Uiso . . . . . .
H1441 H 0.4771 0.0758 0.6911 0.2543 1.0000 Uiso . . . . . .
H2011 H 0.8921 -0.9689 0.3622 0.0883 1.0000 Uiso . . . . . .
H2012 H 0.9016 -0.9416 0.3115 0.0883 1.0000 Uiso . . . . . .
H2013 H 0.8857 -0.8660 0.3433 0.0883 1.0000 Uiso . . . . . .
H2021 H 0.8413 -0.9917 0.3836 0.0954 1.0000 Uiso . . . . . .
H2022 H 0.8327 -0.8890 0.3666 0.0954 1.0000 Uiso . . . . . .
H2023 H 0.8152 -0.9778 0.3471 0.0954 1.0000 Uiso . . . . . .
H2031 H 0.8662 -1.1006 0.3328 0.1083 1.0000 Uiso . . . . . .
H2032 H 0.8758 -1.0708 0.2824 0.1083 1.0000 Uiso . . . . . .
H2033 H 0.8412 -1.0869 0.2944 0.1083 1.0000 Uiso . . . . . .
H2051 H 0.7609 -0.8900 0.1420 0.0817 1.0000 Uiso . . . . . .
H2052 H 0.7904 -0.8269 0.1422 0.0817 1.0000 Uiso . . . . . .
H2053 H 0.7661 -0.8155 0.1817 0.0817 1.0000 Uiso . . . . . .
H2061 H 0.7919 -1.0292 0.1371 0.0892 1.0000 Uiso . . . . . .
H2062 H 0.8173 -1.0486 0.1743 0.0892 1.0000 Uiso . . . . . .
H2063 H 0.8214 -0.9660 0.1381 0.0892 1.0000 Uiso . . . . . .
H2071 H 0.7534 -1.0152 0.1980 0.0836 1.0000 Uiso . . . . . .
H2072 H 0.7784 -1.0359 0.2356 0.0836 1.0000 Uiso . . . . . .
H2073 H 0.7585 -0.9431 0.2388 0.0836 1.0000 Uiso . . . . . .
H2091 H 0.9683 -0.3707 -0.0793 0.0969 1.0000 Uiso . . . . . .
H2092 H 0.9892 -0.4416 -0.0518 0.0969 1.0000 Uiso . . . . . .
H2093 H 0.9654 -0.3785 -0.0253 0.0969 1.0000 Uiso . . . . . .
H2101 H 0.9144 -0.4023 -0.0863 0.0840 1.0000 Uiso . . . . . .
H2102 H 0.9118 -0.4112 -0.0322 0.0840 1.0000 Uiso . . . . . .
H2103 H 0.9000 -0.4940 -0.0641 0.0840 1.0000 Uiso . . . . . .
H2111 H 0.9518 -0.4820 -0.1284 0.0760 1.0000 Uiso . . . . . .
H2112 H 0.9737 -0.5560 -0.1048 0.0760 1.0000 Uiso . . . . . .
H2113 H 0.9392 -0.5815 -0.1126 0.0760 1.0000 Uiso . . . . . .
H2131 H 1.0031 -0.8901 0.0394 0.0822 0.5000 Uiso . . . . . .
H2132 H 1.0110 -0.7824 0.0475 0.0822 0.5000 Uiso . . . . . .
H2133 H 0.9823 -0.8272 0.0714 0.0822 0.5000 Uiso . . . . . .
H2141 H 0.9597 -0.9326 -0.0058 0.0825 0.5000 Uiso . . . . . .
H2142 H 0.9392 -0.8701 0.0268 0.0825 0.5000 Uiso . . . . . .
H2143 H 0.9384 -0.8541 -0.0270 0.0825 0.5000 Uiso . . . . . .
H2151 H 1.0038 -0.8686 -0.0415 0.0827 0.5000 Uiso . . . . . .
H2152 H 1.0127 -0.7614 -0.0340 0.0827 0.5000 Uiso . . . . . .
H2153 H 0.9847 -0.7876 -0.0654 0.0827 0.5000 Uiso . . . . . .
H4131 H 1.0162 -0.8640 0.0060 0.0860 0.5000 Uiso . . . . . .
H4132 H 1.0180 -0.7575 -0.0103 0.0860 0.5000 Uiso . . . . . .
H4133 H 1.0124 -0.7813 0.0421 0.0860 0.5000 Uiso . . . . . .
H4141 H 0.9689 -0.9320 0.0281 0.0845 0.5000 Uiso . . . . . .
H4142 H 0.9633 -0.8516 0.0650 0.0845 0.5000 Uiso . . . . . .
H4143 H 0.9390 -0.8708 0.0263 0.0845 0.5000 Uiso . . . . . .
H4151 H 0.9783 -0.8933 -0.0509 0.0853 0.5000 Uiso . . . . . .
H4152 H 0.9798 -0.7865 -0.0668 0.0853 0.5000 Uiso . . . . . .
H4153 H 0.9485 -0.8316 -0.0521 0.0853 0.5000 Uiso . . . . . .
H2171 H 1.0819 -0.2345 0.1707 0.0907 1.0000 Uiso . . . . . .
H2172 H 1.0512 -0.2857 0.1837 0.0907 1.0000 Uiso . . . . . .
H2173 H 1.0544 -0.2338 0.1358 0.0907 1.0000 Uiso . . . . . .
H2181 H 1.0868 -0.0739 0.1698 0.0804 1.0000 Uiso . . . . . .
H2182 H 1.0598 -0.0042 0.1810 0.0804 1.0000 Uiso . . . . . .
H2183 H 1.0600 -0.0614 0.1343 0.0804 1.0000 Uiso . . . . . .
H2191 H 1.0771 -0.1462 0.2440 0.1035 1.0000 Uiso . . . . . .
H2192 H 1.0484 -0.0816 0.2526 0.1035 1.0000 Uiso . . . . . .
H2193 H 1.0453 -0.1929 0.2543 0.1035 1.0000 Uiso . . . . . .
H2211 H 0.9671 0.1956 0.1881 0.0834 0.5000 Uiso . . . . . .
H2212 H 0.9931 0.1335 0.1662 0.0834 0.5000 Uiso . . . . . .
H2213 H 0.9873 0.1301 0.2198 0.0834 0.5000 Uiso . . . . . .
H2221 H 0.9215 0.1237 0.2167 0.0837 0.5000 Uiso . . . . . .
H2222 H 0.9404 0.0564 0.2493 0.0837 0.5000 Uiso . . . . . .
H2223 H 0.9169 0.0130 0.2142 0.0837 0.5000 Uiso . . . . . .
H2231 H 0.9315 0.1268 0.1359 0.0835 0.5000 Uiso . . . . . .
H2232 H 0.9572 0.0635 0.1141 0.0835 0.5000 Uiso . . . . . .
H2233 H 0.9274 0.0159 0.1331 0.0835 0.5000 Uiso . . . . . .
H4211 H 0.9667 0.1929 0.1686 0.0835 0.5000 Uiso . . . . . .
H4212 H 0.9934 0.1377 0.1928 0.0835 0.5000 Uiso . . . . . .
H4213 H 0.9861 0.1194 0.1404 0.0835 0.5000 Uiso . . . . . .
H4221 H 0.9320 0.1402 0.2269 0.0839 0.5000 Uiso . . . . . .
H4222 H 0.9580 0.0833 0.2519 0.0839 0.5000 Uiso . . . . . .
H4223 H 0.9279 0.0312 0.2372 0.0839 0.5000 Uiso . . . . . .
H4231 H 0.9216 0.1124 0.1471 0.0838 0.5000 Uiso . . . . . .
H4232 H 0.9405 0.0372 0.1190 0.0838 0.5000 Uiso . . . . . .
H4233 H 0.9175 0.0033 0.1572 0.0838 0.5000 Uiso . . . . . .
H2251 H 0.8913 0.1670 -0.0846 0.0789 1.0000 Uiso . . . . . .
H2252 H 0.8652 0.2144 -0.1139 0.0789 1.0000 Uiso . . . . . .
H2253 H 0.8596 0.1161 -0.0895 0.0789 1.0000 Uiso . . . . . .
H2261 H 0.8880 0.1544 -0.0036 0.0969 1.0000 Uiso . . . . . .
H2262 H 0.8616 0.2031 0.0242 0.0969 1.0000 Uiso . . . . . .
H2263 H 0.8553 0.1096 -0.0040 0.0969 1.0000 Uiso . . . . . .
H2271 H 0.8966 0.3085 -0.0415 0.0898 1.0000 Uiso . . . . . .
H2272 H 0.8694 0.3606 -0.0659 0.0898 1.0000 Uiso . . . . . .
H2273 H 0.8696 0.3492 -0.0118 0.0898 1.0000 Uiso . . . . . .
H2291 H 0.7564 0.2762 -0.1841 0.0709 1.0000 Uiso . . . . . .
H2292 H 0.7895 0.2837 -0.1640 0.0709 1.0000 Uiso . . . . . .
H2293 H 0.7642 0.3551 -0.1475 0.0709 1.0000 Uiso . . . . . .
H2301 H 0.7151 0.2187 -0.1367 0.0709 1.0000 Uiso . . . . . .
H2302 H 0.7220 0.2974 -0.0996 0.0709 1.0000 Uiso . . . . . .
H2303 H 0.7209 0.1898 -0.0850 0.0709 1.0000 Uiso . . . . . .
H2311 H 0.7538 0.1113 -0.1616 0.0693 1.0000 Uiso . . . . . .
H2312 H 0.7870 0.1179 -0.1416 0.0693 1.0000 Uiso . . . . . .
H2313 H 0.7603 0.0815 -0.1102 0.0693 1.0000 Uiso . . . . . .
H2331 H 0.6111 0.8238 0.2403 0.0907 1.0000 Uiso . . . . . .
H2332 H 0.6463 0.8320 0.2321 0.0907 1.0000 Uiso . . . . . .
H2333 H 0.6300 0.7329 0.2272 0.0907 1.0000 Uiso . . . . . .
H2341 H 0.6154 0.8963 0.3139 0.0797 1.0000 Uiso . . . . . .
H2342 H 0.6508 0.9069 0.3077 0.0797 1.0000 Uiso . . . . . .
H2343 H 0.6376 0.8524 0.3508 0.0797 1.0000 Uiso . . . . . .
H2351 H 0.5924 0.7417 0.3083 0.0964 1.0000 Uiso . . . . . .
H2352 H 0.6162 0.7026 0.3441 0.0964 1.0000 Uiso . . . . . .
H2353 H 0.6119 0.6515 0.2962 0.0964 1.0000 Uiso . . . . . .
H2371 H 0.7113 0.7115 0.4570 0.1163 1.0000 Uiso . . . . . .
H2372 H 0.7100 0.7868 0.4169 0.1163 1.0000 Uiso . . . . . .
H2373 H 0.6811 0.7255 0.4286 0.1163 1.0000 Uiso . . . . . .
H2381 H 0.7113 0.5505 0.4425 0.0982 1.0000 Uiso . . . . . .
H2382 H 0.7110 0.5071 0.3924 0.0982 1.0000 Uiso . . . . . .
H2383 H 0.6816 0.5556 0.4125 0.0982 1.0000 Uiso . . . . . .
H2391 H 0.7551 0.6421 0.4230 0.0994 1.0000 Uiso . . . . . .
H2392 H 0.7544 0.7122 0.3806 0.0994 1.0000 Uiso . . . . . .
H2393 H 0.7549 0.6017 0.3723 0.0994 1.0000 Uiso . . . . . .
H2411 H 0.7924 1.0202 -0.0475 0.0819 1.0000 Uiso . . . . . .
H2412 H 0.8237 0.9790 -0.0304 0.0819 1.0000 Uiso . . . . . .
H2413 H 0.7975 0.9096 -0.0453 0.0819 1.0000 Uiso . . . . . .
H2421 H 0.7866 1.1112 0.0197 0.0875 1.0000 Uiso . . . . . .
H2422 H 0.8177 1.0745 0.0396 0.0875 1.0000 Uiso . . . . . .
H2423 H 0.7879 1.0641 0.0690 0.0875 1.0000 Uiso . . . . . .
H2431 H 0.7479 1.0113 -0.0006 0.0890 1.0000 Uiso . . . . . .
H2432 H 0.7491 0.9635 0.0485 0.0890 1.0000 Uiso . . . . . .
H2433 H 0.7507 0.9001 0.0038 0.0890 1.0000 Uiso . . . . . .
H2451 H 0.9196 0.9105 0.0618 0.0909 1.0000 Uiso . . . . . .
H2452 H 0.8902 0.9702 0.0725 0.0909 1.0000 Uiso . . . . . .
H2453 H 0.8936 0.9188 0.0246 0.0909 1.0000 Uiso . . . . . .
H2461 H 0.9103 0.8190 0.1313 0.1040 1.0000 Uiso . . . . . .
H2462 H 0.8798 0.8734 0.1415 0.1040 1.0000 Uiso . . . . . .
H2463 H 0.8799 0.7618 0.1380 0.1040 1.0000 Uiso . . . . . .
H2471 H 0.9188 0.7446 0.0572 0.0958 1.0000 Uiso . . . . . .
H2472 H 0.8926 0.7458 0.0202 0.0958 1.0000 Uiso . . . . . .
H2473 H 0.8892 0.6843 0.0654 0.0958 1.0000 Uiso . . . . . .
H2491 H 0.7099 0.6563 0.6327 0.1362 1.0000 Uiso . . . . . .
H2492 H 0.6767 0.6190 0.6415 0.1362 1.0000 Uiso . . . . . .
H2493 H 0.6938 0.5920 0.5956 0.1362 1.0000 Uiso . . . . . .
H2501 H 0.7218 0.7743 0.5810 0.1021 1.0000 Uiso . . . . . .
H2502 H 0.6968 0.8221 0.5498 0.1021 1.0000 Uiso . . . . . .
H2503 H 0.7073 0.7173 0.5397 0.1021 1.0000 Uiso . . . . . .
H2511 H 0.6910 0.8155 0.6485 0.1276 1.0000 Uiso . . . . . .
H2512 H 0.6644 0.8567 0.6183 0.1276 1.0000 Uiso . . . . . .
H2513 H 0.6578 0.7761 0.6546 0.1276 1.0000 Uiso . . . . . .
H2531 H 0.5974 0.8127 0.4153 0.1215 1.0000 Uiso . . . . . .
H2532 H 0.6248 0.7488 0.4315 0.1215 1.0000 Uiso . . . . . .
H2533 H 0.5911 0.7148 0.4399 0.1215 1.0000 Uiso . . . . . .
H2541 H 0.6157 0.9445 0.4536 0.1216 1.0000 Uiso . . . . . .
H2542 H 0.6444 0.8876 0.4707 0.1216 1.0000 Uiso . . . . . .
H2543 H 0.6237 0.9411 0.5066 0.1216 1.0000 Uiso . . . . . .
H2551 H 0.5652 0.8933 0.4725 0.1192 1.0000 Uiso . . . . . .
H2552 H 0.5734 0.8843 0.5252 0.1192 1.0000 Uiso . . . . . .
H2553 H 0.5592 0.7973 0.4988 0.1192 1.0000 Uiso . . . . . .
H2571 H 0.4505 0.6291 0.8071 0.2784 1.0000 Uiso . . . . . .
H2572 H 0.4615 0.6781 0.7612 0.2784 1.0000 Uiso . . . . . .
H2573 H 0.4667 0.5685 0.7686 0.2784 1.0000 Uiso . . . . . .
H2581 H 0.4089 0.5233 0.8070 0.2780 1.0000 Uiso . . . . . .
H2582 H 0.4243 0.4613 0.7684 0.2780 1.0000 Uiso . . . . . .
H2583 H 0.3912 0.5012 0.7610 0.2780 1.0000 Uiso . . . . . .
H2591 H 0.4011 0.6894 0.7962 0.2783 1.0000 Uiso . . . . . .
H2592 H 0.4112 0.7393 0.7500 0.2783 1.0000 Uiso . . . . . .
H2593 H 0.3832 0.6694 0.7501 0.2783 1.0000 Uiso . . . . . .
H2611 H 0.3812 0.6500 0.5287 0.2745 1.0000 Uiso . . . . . .
H2612 H 0.4010 0.7108 0.5631 0.2745 1.0000 Uiso . . . . . .
H2613 H 0.4156 0.6239 0.5371 0.2745 1.0000 Uiso . . . . . .
H2621 H 0.3664 0.4951 0.5465 0.2744 1.0000 Uiso . . . . . .
H2622 H 0.4004 0.4653 0.5556 0.2744 1.0000 Uiso . . . . . .
H2623 H 0.3755 0.4477 0.5938 0.2744 1.0000 Uiso . . . . . .
H2631 H 0.3445 0.6251 0.5871 0.2751 1.0000 Uiso . . . . . .
H2632 H 0.3638 0.6841 0.6228 0.2751 1.0000 Uiso . . . . . .
H2633 H 0.3538 0.5795 0.6347 0.2751 1.0000 Uiso . . . . . .
H2651 H 0.4422 -0.0144 0.7704 0.4862 1.0000 Uiso . . . . . .
H2652 H 0.4715 0.0197 0.7440 0.4862 1.0000 Uiso . . . . . .
H2653 H 0.4394 0.0611 0.7306 0.4862 1.0000 Uiso . . . . . .
H2661 H 0.4058 -0.1132 0.7342 0.4875 1.0000 Uiso . . . . . .
H2662 H 0.4104 -0.1475 0.6829 0.4875 1.0000 Uiso . . . . . .
H2663 H 0.4021 -0.0408 0.6932 0.4875 1.0000 Uiso . . . . . .
H2671 H 0.4549 -0.1748 0.7541 0.4872 1.0000 Uiso . . . . . .
H2672 H 0.4841 -0.1424 0.7269 0.4872 1.0000 Uiso . . . . . .
H2673 H 0.4600 -0.2086 0.7029 0.4872 1.0000 Uiso . . . . . .
H2691 H 0.4759 -0.1567 0.4798 0.4035 1.0000 Uiso . . . . . .
H2692 H 0.5011 -0.1182 0.5136 0.4035 1.0000 Uiso . . . . . .
H2693 H 0.4758 -0.0491 0.4947 0.4035 1.0000 Uiso . . . . . .
H2701 H 0.4633 -0.2786 0.5331 0.4039 1.0000 Uiso . . . . . .
H2702 H 0.4881 -0.2417 0.5680 0.4039 1.0000 Uiso . . . . . .
H2703 H 0.4542 -0.2542 0.5843 0.4039 1.0000 Uiso . . . . . .
H2711 H 0.4251 -0.1737 0.5049 0.4034 1.0000 Uiso . . . . . .
H2712 H 0.4156 -0.1482 0.5558 0.4034 1.0000 Uiso . . . . . .
H2713 H 0.4240 -0.0669 0.5207 0.4034 1.0000 Uiso . . . . . .
H3001 H 0.8086 0.4055 0.2301 0.3147 1.0000 Uiso . . . . . .
H3002 H 0.7891 0.4979 0.2227 0.3147 1.0000 Uiso . . . . . .
H3003 H 0.7729 0.3997 0.2311 0.3147 1.0000 Uiso . . . . . .
H3021 H 0.8227 -0.3371 0.1836 0.2539 1.0000 Uiso . . . . . .
H3022 H 0.8488 -0.3109 0.2184 0.2539 1.0000 Uiso . . . . . .
H3023 H 0.8312 -0.4076 0.2237 0.2539 1.0000 Uiso . . . . . .

loop_
_atom_site_aniso_label
_atom_site_aniso_U_11
_atom_site_aniso_U_22
_atom_site_aniso_U_33
_atom_site_aniso_U_23
_atom_site_aniso_U_13
_atom_site_aniso_U_12
Zn1 0.0491(14) 0.0564(15) 0.129(2) -0.0069(15) 0.0085(13) -0.0027(12)
Zn2 0.0491(13) 0.0321(12) 0.0712(16) -0.0016(12) 0.0060(11) 0.0013(11)
Zn3 0.0403(12) 0.0325(12) 0.0635(15) 0.0019(12) 0.0054(10) -0.0016(10)
N1 0.054(10) 0.037(9) 0.106(13) -0.007(9) 0.013(9) 0.014(8)
N2 0.044(9) 0.069(10) 0.108(13) -0.006(10) 0.027(9) 0.011(9)
N3 0.059(11) 0.047(11) 0.189(18) 0.010(11) 0.011(11) -0.018(10)
N4 0.049(12) 0.081(12) 0.21(2) 0.039(13) -0.011(11) -0.019(10)
N5 0.068(10) 0.028(9) 0.065(11) -0.002(8) 0.001(8) -0.005(7)
N6 0.053(9) 0.042(9) 0.061(10) 0.006(8) 0.006(8) -0.013(8)
N7 0.038(8) 0.036(9) 0.046(9) 0.002(7) 0.005(7) -0.002(7)
N8 0.053(9) 0.024(8) 0.085(12) 0.003(8) 0.018(8) 0.003(7)
N9 0.040(8) 0.024(8) 0.043(9) 0.000(7) -0.003(7) -0.008(7)
N10 0.034(8) 0.023(8) 0.072(11) 0.004(8) 0.001(7) -0.004(7)
N11 0.047(9) 0.043(8) 0.044(10) 0.010(7) -0.001(7) -0.003(7)
N12 0.044(8) 0.036(8) 0.039(9) 0.000(8) -0.005(7) 0.003(7)

loop_
_geom_bond_atom_site_label_1
_geom_bond_site_symmetry_1
_geom_bond_atom_site_label_2
_geom_bond_site_symmetry_2
_geom_bond_distance
_geom_bond_publ_flag
Zn1 . N1 . 2.026(13) yes
Zn1 . N2 . 2.035(15) yes
Zn1 . N3 . 2.050(15) yes
Zn1 . N4 . 2.006(17) yes
Zn2 . N5 . 2.087(13) yes
Zn2 . N6 . 2.097(13) yes
Zn2 . N7 . 2.087(12) yes
Zn2 . N8 . 2.064(13) yes
Zn2 . O1 . 2.112(11) yes
Zn3 . N9 . 2.047(11) yes
Zn3 . N10 . 2.104(12) yes
Zn3 . N11 . 2.079(12) yes
Zn3 . N12 . 2.088(12) yes
Zn3 . O2 . 2.144(10) yes
N1 . C2 . 1.37(2) yes
N1 . C5 . 1.386(19) yes
N2 . C7 . 1.38(2) yes
N2 . C10 . 1.37(2) yes
N3 . C12 . 1.35(2) yes
N3 . C15 . 1.35(3) yes
N4 . C17 . 1.35(3) yes
N4 . C20 . 1.39(2) yes
N5 . C22 . 1.376(17) yes
N5 . C25 . 1.410(19) yes
N6 . C27 . 1.419(19) yes
N6 . C30 . 1.392(17) yes
N7 . C32 . 1.389(17) yes
N7 . C35 . 1.381(17) yes
N8 . C37 . 1.390(17) yes
N8 . C40 . 1.383(17) yes
N9 . C42 . 1.364(17) yes
N9 . C45 . 1.404(17) yes
N10 . C47 . 1.390(17) yes
N10 . C50 . 1.406(17) yes
N11 . C52 . 1.402(18) yes
N11 . C55 . 1.418(17) yes
N12 . C57 . 1.416(18) yes
N12 . C60 . 1.395(17) yes
O1 . C300 . 1.50(4) yes
O2 . C302 . 1.56(3) yes
C1 . C2 . 1.40(2) yes
C1 . C20 . 1.41(2) yes
C1 . C61 . 1.50(2) yes
C2 . C3 . 1.50(2) yes
C3 . C4 . 1.35(2) yes
